data_7060278
loop_
_publ_author_name
'Gettings, Matthew L.'
'Byrd, Edward F. C.'
'Zeller, Matthias'
'Piercey, Davin'

_publ_section_title
;
 Methyl sydnone imine and its energetic salts
;
_journal_issue 4
_journal_name_full 'New Journal of Chemistry'
_journal_page_first 2228
_journal_page_last 2236
_journal_paper_doi 10.1039/D0NJ05354F
_journal_volume 45
_journal_year 2021
_chemical_formula_moiety 'C3 N7 O4, C3 H6 N3 O'
_chemical_formula_sum 'C6 H6 N10 O5'
_chemical_formula_weight 298.21
_space_group_crystal_system triclinic
_space_group_IT_number 2
_space_group_name_Hall '-P 1'
_space_group_name_H-M_alt 'P -1'
_atom_sites_solution_hydrogens mixed
_atom_sites_solution_primary direct
_atom_sites_solution_secondary difmap
_audit_creation_method SHELXL-2018/3
_audit_update_record
;
2020-08-24 deposited with the CCDC.	2021-01-11 downloaded from the CCDC.
;
_cell_angle_alpha 71.6516(19)
_cell_angle_beta 85.772(2)
_cell_angle_gamma 71.196(2)
_cell_formula_units_Z 2
_cell_length_a 7.2060(4)
_cell_length_b 9.3911(5)
_cell_length_c 9.4448(5)
_cell_measurement_reflns_used 6327
_cell_measurement_temperature 150(2)
_cell_measurement_theta_max 33.1572
_cell_measurement_theta_min 2.7556
_cell_volume 574.00(5)
_computing_cell_refinement 'SAINT V8.40A (Bruker, 2019)'
_computing_data_collection 'Apex3 v2019.1-0 (Bruker, 2019)'
_computing_data_reduction 'SAINT V8.40A (Bruker, 2019)'
_computing_structure_refinement
;  
SHELXL-2018/3 (Sheldrick, 2015, 2018), 
SHELXLE Rev1117 (H\"ubschle et al., 2011)
;
_computing_structure_solution 'SHELXS-97 (Sheldrick, 2008)'
_diffrn_ambient_temperature 150(2)
_diffrn_detector_area_resol_mean 7.4074
_diffrn_measured_fraction_theta_full 0.990
_diffrn_measured_fraction_theta_max 0.957
_diffrn_measurement_device_type
;
Bruker AXS D8 Quest diffractometer with PhotonII charge-integrating pixel 
array detector (CPAD)
;
_diffrn_measurement_method 'omega and phi scans'
_diffrn_radiation_monochromator 'Triumph curved graphite crystal'
_diffrn_radiation_type MoK\a
_diffrn_radiation_wavelength 0.71073
_diffrn_reflns_av_R_equivalents 0.0529
_diffrn_reflns_av_unetI/netI 0.0414
_diffrn_reflns_Laue_measured_fraction_full 0.990
_diffrn_reflns_Laue_measured_fraction_max 0.957
_diffrn_reflns_limit_h_max 11
_diffrn_reflns_limit_h_min -11
_diffrn_reflns_limit_k_max 13
_diffrn_reflns_limit_k_min -14
_diffrn_reflns_limit_l_max 14
_diffrn_reflns_limit_l_min -14
_diffrn_reflns_number 19787
_diffrn_reflns_point_group_measured_fraction_full 0.990
_diffrn_reflns_point_group_measured_fraction_max 0.957
_diffrn_reflns_theta_full 25.242
_diffrn_reflns_theta_max 33.191
_diffrn_reflns_theta_min 2.273
_diffrn_source 'fine focus sealed tube X-ray source'
_diffrn_source_current '30 mA'
_diffrn_source_voltage '50 kV'
_exptl_absorpt_coefficient_mu 0.150
_exptl_absorpt_correction_T_max 0.7465
_exptl_absorpt_correction_T_min 0.6760
_exptl_absorpt_correction_type multi-scan
_exptl_absorpt_process_details
;
 SADABS 2016/2: Krause, L., Herbst-Irmer, R., Sheldrick G.M. & Stalke D.,
 J. Appl. Cryst. 48 (2015) 3-10
;
_exptl_crystal_colour colourless
_exptl_crystal_density_diffrn 1.725
_exptl_crystal_description block
_exptl_crystal_F_000 304
_exptl_crystal_size_max 0.240
_exptl_crystal_size_mid 0.200
_exptl_crystal_size_min 0.130
_refine_diff_density_max 0.409
_refine_diff_density_min -0.257
_refine_diff_density_rms 0.051
_refine_ls_extinction_coef 0.024(5)
_refine_ls_extinction_expression Fc^*^=kFc[1+0.001xFc^2^\l^3^/sin(2\q)]^-1/4^
_refine_ls_extinction_method 'SHELXL-2018/3 (Sheldrick 2018)'
_refine_ls_goodness_of_fit_ref 1.023
_refine_ls_hydrogen_treatment mixed
_refine_ls_matrix_type full
_refine_ls_number_parameters 243
_refine_ls_number_reflns 4208
_refine_ls_number_restraints 37
_refine_ls_restrained_S_all 1.020
_refine_ls_R_factor_all 0.0754
_refine_ls_R_factor_gt 0.0425
_refine_ls_shift/su_max 0.000
_refine_ls_shift/su_mean 0.000
_refine_ls_structure_factor_coef Fsqd
_refine_ls_weighting_details 'w=1/[\s^2^(Fo^2^)+(0.0451P)^2^+0.1194P] where P=(Fo^2^+2Fc^2^)/3'
_refine_ls_weighting_scheme calc
_refine_ls_wR_factor_gt 0.0921
_refine_ls_wR_factor_ref 0.1065
_reflns_Friedel_coverage 0.000
_reflns_number_gt 2910
_reflns_number_total 4208
_reflns_threshold_expression 'I > 2\s(I)'
_cod_data_source_file d0nj05354f2.cif
_cod_data_source_block G117_MSI_DNTT_0m
_cod_depositor_comments 'Adding full bibliography for 7060272--7060278.cif.'
_cod_original_cell_volume 574.01(5)
_cod_database_code 7060278
_shelx_shelxl_version_number 2018/3
_shelx_space_group_comment
;
The symmetry employed for this shelxl refinement is uniquely defined
by the following loop, which should always be used as a source of
symmetry information in preference to the above space-group names.
They are only intended as comments.
;
_shelx_estimated_absorpt_t_min 0.965
_shelx_estimated_absorpt_t_max 0.981

loop_
_space_group_symop_operation_xyz
'x, y, z'
'-x, -y, -z'

loop_
_atom_site_label
_atom_site_type_symbol
_atom_site_fract_x
_atom_site_fract_y
_atom_site_fract_z
_atom_site_U_iso_or_equiv
_atom_site_adp_type
_atom_site_occupancy
_atom_site_site_symmetry_order
_atom_site_calc_flag
_atom_site_refinement_flags_posn
_atom_site_refinement_flags_adp
_atom_site_refinement_flags_occupancy
_atom_site_disorder_assembly
_atom_site_disorder_group
C1 C 0.39717(18) 0.23491(14) 0.90203(13) 0.0238(2) Uani 1 1 d . . . . .
C2 C 0.53967(18) 0.20947(14) 0.79838(13) 0.0241(2) Uani 1 1 d . . . . .
H2 H 0.563608 0.136476 0.743511 0.029 Uiso 1 1 calc R U . . .
C3 C 0.8024(2) 0.33334(19) 0.69825(17) 0.0373(3) Uani 1 1 d . . . . .
H3A H 0.754580 0.391215 0.594983 0.056 Uiso 1 1 calc R U . . .
H3B H 0.896565 0.229858 0.702665 0.056 Uiso 1 1 calc R U . . .
H3C H 0.866637 0.393606 0.733924 0.056 Uiso 1 1 calc R U . . .
N1 N 0.25846(19) 0.17317(15) 0.95677(14) 0.0315(3) Uani 1 1 d . . . . .
H1A H 0.181(3) 0.202(2) 1.022(2) 0.040(5) Uiso 1 1 d . . . . .
H1B H 0.239(3) 0.098(2) 0.925(2) 0.043(5) Uiso 1 1 d . . . . .
N2 N 0.57393(17) 0.39806(13) 0.88094(12) 0.0282(2) Uani 1 1 d . . . . .
N3 N 0.63640(16) 0.31137(12) 0.79297(11) 0.0255(2) Uani 1 1 d . . . . .
O1 O 0.41906(14) 0.34912(10) 0.95179(10) 0.0264(2) Uani 1 1 d . . . . .
C4 C 0.57851(19) 0.81021(15) 0.61133(14) 0.0216(2) Uani 0.9467(10) 1 d D . P A 1
C5 C 0.36479(19) 0.87773(14) 0.75358(13) 0.0221(2) Uani 0.9467(10) 1 d D . P A 1
C6 C 0.16908(18) 0.74095(16) 0.77790(14) 0.0215(2) Uani 0.9467(10) 1 d D . P A 1
O2 O 0.78883(16) 0.71131(13) 0.44546(13) 0.0362(2) Uani 0.9467(10) 1 d D . P A 1
O3 O 0.8487(2) 0.8872(2) 0.5241(2) 0.0313(3) Uani 0.9467(10) 1 d D . P A 1
O4 O 0.15991(15) 0.54893(12) 0.68523(11) 0.0293(2) Uani 0.9467(10) 1 d D . P A 1
O5 O -0.06586(17) 0.62040(16) 0.83931(15) 0.0302(3) Uani 0.9467(10) 1 d D . P A 1
N4 N 0.33355(16) 0.76358(14) 0.70752(13) 0.0200(2) Uani 0.9467(10) 1 d D . P A 1
N5 N 0.47352(15) 0.71643(12) 0.61130(11) 0.0218(2) Uani 0.9467(10) 1 d D . P A 1
N6 N 0.52634(17) 0.91041(14) 0.69238(13) 0.0232(2) Uani 0.9467(10) 1 d D . P A 1
N7 N 0.22537(17) 0.92463(13) 0.84734(12) 0.0261(2) Uani 0.9467(10) 1 d D . P A 1
N8 N 0.10328(17) 0.83587(14) 0.86069(13) 0.0254(2) Uani 0.9467(10) 1 d D . P A 1
N9 N 0.75137(17) 0.80184(14) 0.52034(13) 0.0251(2) Uani 0.9467(10) 1 d D . P A 1
N10 N 0.08232(17) 0.62977(14) 0.76714(12) 0.0233(2) Uani 0.9467(10) 1 d D . P A 1
C4B C 0.164(3) 0.687(2) 0.746(2) 0.0216(2) Uani 0.0533(10) 1 d D . P A 2
C5B C 0.277(3) 0.848(2) 0.785(2) 0.0221(2) Uani 0.0533(10) 1 d D . P A 2
C6B C 0.539(3) 0.844(3) 0.659(2) 0.0215(2) Uani 0.0533(10) 1 d D . P A 2
O2B O 0.087(3) 0.494(2) 0.679(2) 0.0362(2) Uani 0.0533(10) 1 d D . P A 2
O3B O -0.101(3) 0.598(4) 0.829(3) 0.0313(3) Uani 0.0533(10) 1 d D . P A 2
O4B O 0.692(3) 0.7029(19) 0.504(2) 0.0293(2) Uani 0.0533(10) 1 d D . P A 2
O5B O 0.814(5) 0.872(5) 0.537(5) 0.0302(3) Uani 0.0533(10) 1 d D . P A 2
N4B N 0.392(3) 0.775(3) 0.691(3) 0.0200(2) Uani 0.0533(10) 1 d D . P A 2
N5B N 0.324(2) 0.6682(19) 0.6599(19) 0.0218(2) Uani 0.0533(10) 1 d D . P A 2
N6B N 0.130(3) 0.787(2) 0.825(2) 0.0232(2) Uani 0.0533(10) 1 d D . P A 2
N7B N 0.353(3) 0.950(2) 0.810(2) 0.0261(2) Uani 0.0533(10) 1 d D . P A 2
N8B N 0.518(3) 0.949(3) 0.726(2) 0.0254(2) Uani 0.0533(10) 1 d D . P A 2
N9B N 0.046(3) 0.586(2) 0.753(2) 0.0251(2) Uani 0.0533(10) 1 d D . P A 2
N10B N 0.690(3) 0.802(2) 0.566(2) 0.0233(2) Uani 0.0533(10) 1 d D . P A 2

loop_
_atom_site_aniso_label
_atom_site_aniso_U_11
_atom_site_aniso_U_22
_atom_site_aniso_U_33
_atom_site_aniso_U_23
_atom_site_aniso_U_13
_atom_site_aniso_U_12
C1 0.0292(6) 0.0210(5) 0.0210(5) -0.0083(4) -0.0002(4) -0.0058(4)
C2 0.0270(6) 0.0246(5) 0.0217(5) -0.0097(4) 0.0008(4) -0.0069(4)
C3 0.0333(7) 0.0414(8) 0.0406(8) -0.0154(6) 0.0115(6) -0.0158(6)
N1 0.0372(6) 0.0324(6) 0.0315(6) -0.0176(5) 0.0113(5) -0.0146(5)
N2 0.0328(6) 0.0261(5) 0.0275(5) -0.0101(4) 0.0016(4) -0.0100(4)
N3 0.0277(5) 0.0248(5) 0.0230(5) -0.0080(4) -0.0006(4) -0.0061(4)
O1 0.0334(5) 0.0236(4) 0.0243(4) -0.0110(3) 0.0028(3) -0.0089(3)
C4 0.0211(6) 0.0207(5) 0.0210(5) -0.0054(4) -0.0006(4) -0.0047(4)
C5 0.0258(6) 0.0201(5) 0.0206(5) -0.0075(4) -0.0013(4) -0.0060(5)
C6 0.0216(6) 0.0224(6) 0.0205(5) -0.0070(5) 0.0008(4) -0.0066(5)
O2 0.0311(5) 0.0428(6) 0.0412(6) -0.0235(5) 0.0115(4) -0.0121(5)
O3 0.0261(7) 0.0329(6) 0.0342(6) -0.0029(5) -0.0015(5) -0.0150(5)
O4 0.0320(5) 0.0282(5) 0.0310(5) -0.0150(4) 0.0028(4) -0.0086(4)
O5 0.0260(6) 0.0345(6) 0.0333(5) -0.0112(4) 0.0060(5) -0.0141(4)
N4 0.0209(6) 0.0194(5) 0.0199(5) -0.0074(4) 0.0002(4) -0.0053(4)
N5 0.0208(5) 0.0230(5) 0.0217(5) -0.0090(4) 0.0026(4) -0.0055(4)
N6 0.0244(5) 0.0228(5) 0.0235(5) -0.0079(4) -0.0004(4) -0.0079(4)
N7 0.0298(6) 0.0257(5) 0.0251(5) -0.0124(4) 0.0028(4) -0.0079(4)
N8 0.0268(6) 0.0262(5) 0.0241(5) -0.0104(4) 0.0029(4) -0.0074(4)
N9 0.0213(5) 0.0264(5) 0.0246(5) -0.0047(4) -0.0007(4) -0.0062(4)
N10 0.0224(5) 0.0236(5) 0.0225(5) -0.0063(4) -0.0001(4) -0.0060(4)
C4B 0.0211(6) 0.0207(5) 0.0210(5) -0.0054(4) -0.0006(4) -0.0047(4)
C5B 0.0258(6) 0.0201(5) 0.0206(5) -0.0075(4) -0.0013(4) -0.0060(5)
C6B 0.0216(6) 0.0224(6) 0.0205(5) -0.0070(5) 0.0008(4) -0.0066(5)
O2B 0.0311(5) 0.0428(6) 0.0412(6) -0.0235(5) 0.0115(4) -0.0121(5)
O3B 0.0261(7) 0.0329(6) 0.0342(6) -0.0029(5) -0.0015(5) -0.0150(5)
O4B 0.0320(5) 0.0282(5) 0.0310(5) -0.0150(4) 0.0028(4) -0.0086(4)
O5B 0.0260(6) 0.0345(6) 0.0333(5) -0.0112(4) 0.0060(5) -0.0141(4)
N4B 0.0209(6) 0.0194(5) 0.0199(5) -0.0074(4) 0.0002(4) -0.0053(4)
N5B 0.0208(5) 0.0230(5) 0.0217(5) -0.0090(4) 0.0026(4) -0.0055(4)
N6B 0.0244(5) 0.0228(5) 0.0235(5) -0.0079(4) -0.0004(4) -0.0079(4)
N7B 0.0298(6) 0.0257(5) 0.0251(5) -0.0124(4) 0.0028(4) -0.0079(4)
N8B 0.0268(6) 0.0262(5) 0.0241(5) -0.0104(4) 0.0029(4) -0.0074(4)
N9B 0.0213(5) 0.0264(5) 0.0246(5) -0.0047(4) -0.0007(4) -0.0062(4)
N10B 0.0224(5) 0.0236(5) 0.0225(5) -0.0063(4) -0.0001(4) -0.0060(4)

loop_
_atom_type_symbol
_atom_type_description
_atom_type_scat_dispersion_real
_atom_type_scat_dispersion_imag
_atom_type_scat_source
C C 0.0033 0.0016 'International Tables Vol C Tables 4.2.6.8 and 6.1.1.4'
H H 0.0000 0.0000 'International Tables Vol C Tables 4.2.6.8 and 6.1.1.4'
N N 0.0061 0.0033 'International Tables Vol C Tables 4.2.6.8 and 6.1.1.4'
O O 0.0106 0.0060 'International Tables Vol C Tables 4.2.6.8 and 6.1.1.4'

loop_
_geom_angle_atom_site_label_1
_geom_angle_atom_site_label_2
_geom_angle_atom_site_label_3
_geom_angle
_geom_angle_site_symmetry_1
_geom_angle_site_symmetry_3
_geom_angle_publ_flag
N1 C1 O1 118.73(11) . . ?
N1 C1 C2 134.08(12) . . ?
O1 C1 C2 107.19(11) . . ?
N3 C2 C1 104.21(10) . . ?
N3 C2 H2 127.9 . . ?
C1 C2 H2 127.9 . . ?
N3 C3 H3A 109.5 . . ?
N3 C3 H3B 109.5 . . ?
H3A C3 H3B 109.5 . . ?
N3 C3 H3C 109.5 . . ?
H3A C3 H3C 109.5 . . ?
H3B C3 H3C 109.5 . . ?
C1 N1 H1A 122.6(12) . . ?
C1 N1 H1B 120.9(12) . . ?
H1A N1 H1B 116.5(16) . . ?
N3 N2 O1 103.41(10) . . ?
N2 N3 C2 115.42(11) . . ?
N2 N3 C3 118.19(11) . . ?
C2 N3 C3 126.39(11) . . ?
C1 O1 N2 109.77(9) . . ?
N5 C4 N6 121.08(12) . . ?
N5 C4 N9 118.34(11) . . ?
N6 C4 N9 120.58(11) . . ?
N6 C5 N7 138.53(12) . . ?
N6 C5 N4 110.46(11) . . ?
N7 C5 N4 111.01(12) . . ?
N8 C6 N4 110.44(12) . . ?
N8 C6 N10 124.41(12) . . ?
N4 C6 N10 125.13(12) . . ?
C6 N4 C5 104.46(11) . . ?
C6 N4 N5 144.23(12) . . ?
C5 N4 N5 111.32(11) . . ?
C4 N5 N4 97.84(10) . . ?
C4 N6 C5 99.31(11) . . ?
C5 N7 N8 105.45(10) . . ?
C6 N8 N7 108.64(11) . . ?
O2 N9 O3 124.89(13) . . ?
O2 N9 C4 117.70(12) . . ?
O3 N9 C4 117.41(13) . . ?
O4 N10 O5 124.57(12) . . ?
O4 N10 C6 117.27(11) . . ?
O5 N10 C6 118.16(11) . . ?
N6B C4B N5B 120.0(14) . . ?
N6B C4B N9B 123.7(14) . . ?
N5B C4B N9B 116.2(14) . . ?
N7B C5B N6B 141.9(16) . . ?
N7B C5B N4B 109.6(13) . . ?
N6B C5B N4B 108.4(13) . . ?
N8B C6B N4B 112.3(14) . . ?
N8B C6B N10B 125.4(15) . . ?
N4B C6B N10B 122.3(15) . . ?
N5B N4B C5B 113.3(12) . . ?
N5B N4B C6B 143.1(14) . . ?
C5B N4B C6B 103.7(12) . . ?
C4B N5B N4B 96.8(12) . . ?
C4B N6B C5B 101.5(14) . . ?
C5B N7B N8B 108.3(13) . . ?
C6B N8B N7B 106.1(14) . . ?
O2B N9B O3B 120.3(19) . . ?
O2B N9B C4B 120.9(16) . . ?
O3B N9B C4B 118.7(16) . . ?
O4B N10B O5B 121(2) . . ?
O4B N10B C6B 120.0(17) . . ?
O5B N10B C6B 119.2(19) . . ?

loop_
_geom_bond_atom_site_label_1
_geom_bond_atom_site_label_2
_geom_bond_distance
_geom_bond_site_symmetry_2
_geom_bond_publ_flag
C1 N1 1.3081(18) . ?
C1 O1 1.3541(14) . ?
C1 C2 1.3823(17) . ?
C2 N3 1.3410(17) . ?
C2 H2 0.9500 . ?
C3 N3 1.4691(17) . ?
C3 H3A 0.9800 . ?
C3 H3B 0.9800 . ?
C3 H3C 0.9800 . ?
N1 H1A 0.854(19) . ?
N1 H1B 0.898(19) . ?
N2 N3 1.3000(14) . ?
N2 O1 1.3897(15) . ?
C4 N5 1.3334(16) . ?
C4 N6 1.3401(16) . ?
C4 N9 1.4552(17) . ?
C5 N6 1.3427(18) . ?
C5 N7 1.3478(16) . ?
C5 N4 1.3612(16) . ?
C6 N8 1.3201(16) . ?
C6 N4 1.3597(16) . ?
C6 N10 1.4102(18) . ?
O2 N9 1.2241(15) . ?
O3 N9 1.2326(17) . ?
O4 N10 1.2328(14) . ?
O5 N10 1.2362(15) . ?
N4 N5 1.3674(14) . ?
N7 N8 1.3693(17) . ?
C4B N6B 1.330(16) . ?
C4B N5B 1.355(16) . ?
C4B N9B 1.450(15) . ?
C5B N7B 1.335(15) . ?
C5B N6B 1.336(15) . ?
C5B N4B 1.364(16) . ?
C6B N8B 1.301(16) . ?
C6B N4B 1.378(15) . ?
C6B N10B 1.381(15) . ?
O2B N9B 1.226(16) . ?
O3B N9B 1.234(17) . ?
O4B N10B 1.236(16) . ?
O5B N10B 1.240(17) . ?
N4B N5B 1.363(15) . ?
N7B N8B 1.377(16) . ?

loop_
_geom_hbond_atom_site_label_D
_geom_hbond_atom_site_label_H
_geom_hbond_atom_site_label_A
_geom_hbond_distance_DH
_geom_hbond_distance_HA
_geom_hbond_distance_DA
_geom_hbond_angle_DHA
_geom_hbond_site_symmetry_A
_geom_hbond_publ_flag
C2 H2 N6 0.95 2.42 3.2951(17) 153.5 1_545 yes
C2 H2 N7B 0.95 2.58 3.111(15) 115.9 1_545 yes
C2 H2 N8B 0.95 1.95 2.789(18) 146.5 1_545 yes
C3 H3A O4 0.98 2.60 3.4557(18) 146.3 2_666 yes
C3 H3C O2B 0.98 2.05 2.88(2) 140.4 1_655 yes
C3 H3C O3B 0.98 2.45 3.38(2) 158.7 1_655 yes
C3 H3C N9B 0.98 2.59 3.544(16) 164.6 1_655 yes
N1 H1A O5 0.854(19) 2.342(19) 3.1010(17) 148.3(15) 2_567 yes
N1 H1A N8 0.854(19) 2.330(18) 3.0269(17) 139.1(15) 2_567 yes
N1 H1A O3B 0.854(19) 2.58(3) 3.29(2) 141.3(16) 2_567 yes
N1 H1A N6B 0.854(19) 2.56(3) 3.342(17) 152.5(16) 2_567 yes
N1 H1B N7 0.898(19) 2.02(2) 2.9131(16) 173.9(17) 1_545 yes
N1 H1B N7B 0.898(19) 1.97(2) 2.748(15) 144.0(17) 1_545 yes

loop_
_geom_torsion_atom_site_label_1
_geom_torsion_atom_site_label_2
_geom_torsion_atom_site_label_3
_geom_torsion_atom_site_label_4
_geom_torsion
_geom_torsion_site_symmetry_1
_geom_torsion_site_symmetry_2
_geom_torsion_site_symmetry_3
_geom_torsion_site_symmetry_4
_geom_torsion_publ_flag
N1 C1 C2 N3 -179.67(14) . . . . ?
O1 C1 C2 N3 -0.31(13) . . . . ?
O1 N2 N3 C2 -0.24(13) . . . . ?
O1 N2 N3 C3 179.57(10) . . . . ?
C1 C2 N3 N2 0.36(14) . . . . ?
C1 C2 N3 C3 -179.44(12) . . . . ?
N1 C1 O1 N2 179.66(11) . . . . ?
C2 C1 O1 N2 0.19(13) . . . . ?
N3 N2 O1 C1 0.02(12) . . . . ?
N8 C6 N4 C5 0.43(14) . . . . ?
N10 C6 N4 C5 -178.33(12) . . . . ?
N8 C6 N4 N5 -179.40(17) . . . . ?
N10 C6 N4 N5 1.8(3) . . . . ?
N6 C5 N4 C6 179.40(11) . . . . ?
N7 C5 N4 C6 -0.43(14) . . . . ?
N6 C5 N4 N5 -0.71(15) . . . . ?
N7 C5 N4 N5 179.46(10) . . . . ?
N6 C4 N5 N4 -0.29(15) . . . . ?
N9 C4 N5 N4 -179.99(10) . . . . ?
C6 N4 N5 C4 -179.61(18) . . . . ?
C5 N4 N5 C4 0.56(13) . . . . ?
N5 C4 N6 C5 -0.10(15) . . . . ?
N9 C4 N6 C5 179.59(11) . . . . ?
N7 C5 N6 C4 -179.77(15) . . . . ?
N4 C5 N6 C4 0.46(13) . . . . ?
N6 C5 N7 N8 -179.49(15) . . . . ?
N4 C5 N7 N8 0.28(14) . . . . ?
N4 C6 N8 N7 -0.28(14) . . . . ?
N10 C6 N8 N7 178.50(11) . . . . ?
C5 N7 N8 C6 0.00(14) . . . . ?
N5 C4 N9 O2 1.68(17) . . . . ?
N6 C4 N9 O2 -178.02(12) . . . . ?
N5 C4 N9 O3 -178.61(14) . . . . ?
N6 C4 N9 O3 1.69(19) . . . . ?
N8 C6 N10 O4 179.98(12) . . . . ?
N4 C6 N10 O4 -1.42(19) . . . . ?
N8 C6 N10 O5 0.32(19) . . . . ?
N4 C6 N10 O5 178.92(13) . . . . ?
N7B C5B N4B N5B 180(2) . . . . ?
N6B C5B N4B N5B 2(3) . . . . ?
N7B C5B N4B C6B -1(3) . . . . ?
N6B C5B N4B C6B -179(2) . . . . ?
N8B C6B N4B N5B 178(3) . . . . ?
N10B C6B N4B N5B -2(5) . . . . ?
N8B C6B N4B C5B 0(3) . . . . ?
N10B C6B N4B C5B 180(2) . . . . ?
N6B C4B N5B N4B -1(3) . . . . ?
N9B C4B N5B N4B -177(2) . . . . ?
C5B N4B N5B C4B -1(3) . . . . ?
C6B N4B N5B C4B -179(4) . . . . ?
N5B C4B N6B C5B 2(3) . . . . ?
N9B C4B N6B C5B 178(2) . . . . ?
N7B C5B N6B C4B -179(3) . . . . ?
N4B C5B N6B C4B -3(3) . . . . ?
N6B C5B N7B N8B 179(3) . . . . ?
N4B C5B N7B N8B 3(3) . . . . ?
N4B C6B N8B N7B 2(3) . . . . ?
N10B C6B N8B N7B -178(2) . . . . ?
C5B N7B N8B C6B -2(3) . . . . ?
N6B C4B N9B O2B -179(2) . . . . ?
N5B C4B N9B O2B -3(3) . . . . ?
N6B C4B N9B O3B 4(4) . . . . ?
N5B C4B N9B O3B -180(2) . . . . ?
N8B C6B N10B O4B -178(2) . . . . ?
N4B C6B N10B O4B 3(4) . . . . ?
N8B C6B N10B O5B -3(4) . . . . ?
N4B C6B N10B O5B 177(3) . . . . ?
